data_7033751
loop_
_publ_author_name
'Belov, Alexander S.'
'Zelinskii, Genrikh E.'
'Varzatskii, Oleg A.'
'Belaya, Irina G.'
'Vologzhanina, Anna V.'
'Dolganov, Alexander V.'
'Novikov, Valentin V.'
'Voloshin, Yan Z.'

_publ_section_title
;
 Molecular design of cage iron(ii) and cobalt(ii,iii) complexes with a
 second fluorine-enriched superhydrophobic shell.
;
_journal_issue 8
_journal_name_full 'Dalton transactions (Cambridge, England : 2003)'
_journal_page_first 3773
_journal_page_last 3784
_journal_paper_doi 10.1039/c4dt03628j
_journal_volume 44
_journal_year 2015
_chemical_formula_moiety 'B2 C18 Cl6 F10 Fe N6 O6'
_chemical_formula_sum 'C18 B2 Cl6 F10 Fe N6 O6'
_chemical_formula_weight 876.41
_chemical_name_systematic
;
 ?
;
_space_group_crystal_system monoclinic
_space_group_IT_number 15
_space_group_name_Hall '-C 2yc'
_space_group_name_H-M_alt 'C 1 2/c 1'
_symmetry_space_group_name_Hall '-C 2yc'
_symmetry_space_group_name_H-M 'C 1 2/c 1'
_audit_creation_date 2014-12-18
_audit_creation_method
;
Olex2 1.2
(compiled 2014.11.28 svn.r3106 for OlexSys, GUI svn.r4959)
;
_audit_update_record
;
2014-12-21 deposited with the CCDC.
2015-01-07 downloaded from the CCDC.
;
_cell_angle_alpha 90
_cell_angle_beta 127.284(2)
_cell_angle_gamma 90
_cell_formula_units_Z 4
_cell_length_a 25.812(3)
_cell_length_b 8.0367(7)
_cell_length_c 16.0496(15)
_cell_measurement_reflns_used 3538
_cell_measurement_temperature 100
_cell_measurement_theta_max 33.06
_cell_measurement_theta_min 2.72
_cell_volume 2649.0(5)
_computing_molecular_graphics 'Olex2 (Dolomanov et al., 2009)'
_computing_publication_material 'Olex2 (Dolomanov et al., 2009)'
_computing_structure_refinement 'XL (Sheldrick, 2008)'
_diffrn_ambient_temperature 100
_diffrn_measured_fraction_theta_full 0.999
_diffrn_measured_fraction_theta_max 0.999
_diffrn_measurement_device_type 'Bruker APEX-II CCD'
_diffrn_measurement_method '\w scans'
_diffrn_radiation_monochromator graphite
_diffrn_radiation_type MoK\a
_diffrn_radiation_wavelength 0.71073
_diffrn_reflns_av_R_equivalents 0.0288
_diffrn_reflns_av_unetI/netI 0.0234
_diffrn_reflns_Laue_measured_fraction_full 0.999
_diffrn_reflns_Laue_measured_fraction_max 0.999
_diffrn_reflns_limit_h_max 34
_diffrn_reflns_limit_h_min -34
_diffrn_reflns_limit_k_max 10
_diffrn_reflns_limit_k_min -10
_diffrn_reflns_limit_l_max 21
_diffrn_reflns_limit_l_min -21
_diffrn_reflns_number 14156
_diffrn_reflns_point_group_measured_fraction_full 0.999
_diffrn_reflns_point_group_measured_fraction_max 0.999
_diffrn_reflns_theta_full 25.242
_diffrn_reflns_theta_max 28.000
_diffrn_reflns_theta_min 2.539
_diffrn_standards_number 0
_exptl_absorpt_coefficient_mu 1.299
_exptl_absorpt_correction_T_max 0.9499
_exptl_absorpt_correction_T_min 0.6519
_exptl_absorpt_correction_type multi-scan
_exptl_absorpt_process_details 'SADA BS (Sheldrick, 1997)'
_exptl_crystal_colour red
_exptl_crystal_colour_primary red
_exptl_crystal_density_diffrn 2.198
_exptl_crystal_description plate
_exptl_crystal_F_000 1704
_exptl_crystal_size_max 0.36
_exptl_crystal_size_mid 0.25
_exptl_crystal_size_min 0.04
_refine_diff_density_max 0.475
_refine_diff_density_min -0.369
_refine_diff_density_rms 0.063
_refine_ls_extinction_method none
_refine_ls_goodness_of_fit_ref 1.059
_refine_ls_hydrogen_treatment undef
_refine_ls_matrix_type full
_refine_ls_number_parameters 246
_refine_ls_number_reflns 3199
_refine_ls_number_restraints 3
_refine_ls_restrained_S_all 1.059
_refine_ls_R_factor_all 0.0300
_refine_ls_R_factor_gt 0.0261
_refine_ls_shift/su_max 0.001
_refine_ls_shift/su_mean 0.000
_refine_ls_structure_factor_coef Fsqd
_refine_ls_weighting_details 'w=1/[\s^2^(Fo^2^)+(0.0400P)^2^+3.4008P] where P=(Fo^2^+2Fc^2^)/3'
_refine_ls_weighting_scheme calc
_refine_ls_wR_factor_gt 0.0717
_refine_ls_wR_factor_ref 0.0757
_reflns_Friedel_coverage 0.000
_reflns_number_gt 2884
_reflns_number_total 3199
_reflns_threshold_expression 'I > 2\s(I)'
_cod_data_source_file c4dt03628j2.cif
_cod_data_source_block vz477
_cod_depositor_comments 'Adding full bibliography for 7033751--7033755.cif.'
_cod_original_cell_volume 2649.0(4)
_cod_database_code 7033751
_shelxl_version_number 2014-3
_shelx_space_group_comment
;
The symmetry employed for this shelxl refinement is uniquely defined
by the following loop, which should always be used as a source of
symmetry information in preference to the above space-group names.
They are only intended as comments.
;
_shelx_estimated_absorpt_t_max 0.950
_shelx_estimated_absorpt_t_min 0.652
_olex2_refinement_description
;
1. Uiso/Uaniso restraints and constraints
N3A \\sim N3B: within 1.7A with sigma of 0.04 and sigma for terminal atoms of
0.08
N2B \\sim N2A: within 1.7A with sigma of 0.04 and sigma for terminal atoms of
0.08
N1A \\sim N1B: within 1.7A with sigma of 0.04 and sigma for terminal atoms of
0.08
2. Others
 Fixed Sof: N1A(0.5) N2B(0.5) N3A(0.5) O1A(0.5) O2A(0.5) O3A(0.5) O1B(0.5)
 O2B(0.5) O3B(0.5) N3B(0.5) N2A(0.5) N1B(0.5)
;
_olex2_submission_special_instructions 'No special instructions were received'

loop_
_space_group_symop_operation_xyz
'x, y, z'
'-x, y, -z+1/2'
'x+1/2, y+1/2, z'
'-x+1/2, y+1/2, -z+1/2'
'-x, -y, -z'
'x, -y, z-1/2'
'-x+1/2, -y+1/2, -z'
'x+1/2, -y+1/2, z-1/2'

loop_
_atom_site_label
_atom_site_type_symbol
_atom_site_fract_x
_atom_site_fract_y
_atom_site_fract_z
_atom_site_U_iso_or_equiv
_atom_site_adp_type
_atom_site_occupancy
_atom_site_site_symmetry_order
_atom_site_calc_flag
_atom_site_refinement_flags_posn
_atom_site_refinement_flags_adp
_atom_site_refinement_flags_occupancy
_atom_site_disorder_assembly
_atom_site_disorder_group
Fe1 Fe 0.0000 0.57835(3) 0.2500 0.01371(9) Uani 1 2 d S T P . .
Cl1 Cl 0.18550(2) 0.83397(6) 0.37894(3) 0.02678(11) Uani 1 1 d . . . . .
Cl2 Cl 0.05064(2) 0.07038(5) 0.37907(3) 0.02267(10) Uani 1 1 d . . . . .
Cl3 Cl -0.08743(2) 0.84029(6) 0.37804(3) 0.02674(11) Uani 1 1 d . . . . .
B1 B 0.08818(9) 0.5797(2) 0.48690(14) 0.0158(3) Uani 1 1 d . . . . .
F1 F 0.21379(5) 0.42060(14) 0.61795(9) 0.0305(3) Uani 1 1 d . . . . .
F2 F 0.29555(6) 0.42417(15) 0.82748(9) 0.0380(3) Uani 1 1 d . . . . .
F3 F 0.26339(6) 0.58847(14) 0.93816(8) 0.0350(3) Uani 1 1 d . . . . .
F4 F 0.14742(6) 0.74913(16) 0.83587(9) 0.0347(3) Uani 1 1 d . . . . .
F5 F 0.06528(5) 0.74786(15) 0.62897(9) 0.0318(3) Uani 1 1 d . . . . .
C1 C 0.11085(8) 0.7463(2) 0.30666(13) 0.0209(3) Uani 1 1 d . . . . .
C2 C 0.02151(8) 0.24608(18) 0.30597(12) 0.0198(3) Uani 1 1 d . . . . .
C3 C -0.06902(9) 0.7459(2) 0.30505(13) 0.0226(3) Uani 1 1 d . . . . .
C4 C 0.13480(8) 0.58123(18) 0.61217(12) 0.0171(3) Uani 1 1 d . . . . .
C5 C 0.19507(8) 0.5028(2) 0.66889(13) 0.0213(3) Uani 1 1 d . . . . .
C6 C 0.23820(9) 0.5029(2) 0.77709(13) 0.0250(3) Uani 1 1 d . . . . .
C7 C 0.22202(9) 0.5856(2) 0.83395(13) 0.0245(4) Uani 1 1 d . . . . .
C8 C 0.16309(9) 0.6656(2) 0.78161(13) 0.0225(3) Uani 1 1 d . . . . .
C9 C 0.12097(8) 0.6629(2) 0.67313(13) 0.0194(3) Uani 1 1 d . . . . .
N1A N 0.07871(13) 0.6992(4) 0.3444(2) 0.0137(5) Uiso 0.5 1 d . U . A 1
N2B N 0.02441(16) 0.3968(3) 0.3429(2) 0.0160(5) Uiso 0.5 1 d . U . A 2
N3A N -0.02171(13) 0.6366(4) 0.3413(2) 0.0139(5) Uiso 0.5 1 d . U . A 1
O1A O 0.11201(12) 0.7057(3) 0.45029(17) 0.0153(4) Uani 0.5 1 d . . . A 1
O2A O 0.08947(14) 0.4075(3) 0.44955(18) 0.0148(5) Uani 0.5 1 d . . . A 1
O3A O 0.01964(11) 0.6179(3) 0.44731(16) 0.0153(4) Uani 0.5 1 d . . . A 1
O1B O 0.12840(13) 0.6262(4) 0.44964(18) 0.0219(5) Uani 0.5 1 d . . . A 2
O2B O 0.06074(15) 0.4131(3) 0.44949(19) 0.0195(5) Uani 0.5 1 d . . . A 2
O3B O 0.03709(12) 0.7103(3) 0.44834(17) 0.0215(5) Uani 0.5 1 d . . . A 2
N3B N -0.00903(14) 0.7027(4) 0.3427(2) 0.0190(5) Uiso 0.5 1 d . U . A 2
N2A N 0.04605(14) 0.3929(3) 0.34381(19) 0.0119(5) Uiso 0.5 1 d . U . A 1
N1B N 0.09088(15) 0.6436(4) 0.3435(2) 0.0196(6) Uiso 0.5 1 d . U . A 2

loop_
_atom_site_aniso_label
_atom_site_aniso_U_11
_atom_site_aniso_U_22
_atom_site_aniso_U_33
_atom_site_aniso_U_23
_atom_site_aniso_U_13
_atom_site_aniso_U_12
Fe1 0.01837(16) 0.00948(15) 0.01292(15) 0.000 0.00929(13) 0.000
Cl1 0.0230(2) 0.0312(2) 0.0213(2) -0.00119(15) 0.01087(17) -0.00934(16)
Cl2 0.0347(2) 0.01100(17) 0.01950(19) 0.00289(12) 0.01496(17) 0.00124(14)
Cl3 0.0318(2) 0.0312(2) 0.0224(2) 0.00154(16) 0.01913(18) 0.00864(17)
B1 0.0204(8) 0.0117(7) 0.0158(8) -0.0002(6) 0.0113(7) 0.0000(6)
F1 0.0304(6) 0.0339(6) 0.0245(5) -0.0004(4) 0.0152(5) 0.0130(4)
F2 0.0311(6) 0.0370(7) 0.0266(6) 0.0054(5) 0.0074(5) 0.0162(5)
F3 0.0414(7) 0.0364(6) 0.0144(5) 0.0018(4) 0.0102(5) -0.0014(5)
F4 0.0386(6) 0.0470(7) 0.0266(5) -0.0120(5) 0.0240(5) -0.0056(5)
F5 0.0211(5) 0.0442(7) 0.0272(5) -0.0102(5) 0.0131(5) 0.0047(5)
C1 0.0204(8) 0.0211(8) 0.0180(7) 0.0002(6) 0.0100(6) -0.0044(6)
C2 0.0287(8) 0.0110(7) 0.0171(8) 0.0017(5) 0.0125(7) -0.0006(6)
C3 0.0254(8) 0.0273(8) 0.0179(7) 0.0012(6) 0.0146(7) 0.0063(6)
C4 0.0217(7) 0.0128(7) 0.0164(7) 0.0004(5) 0.0112(6) -0.0015(5)
C5 0.0265(8) 0.0172(7) 0.0200(8) 0.0005(6) 0.0140(7) 0.0028(6)
C6 0.0251(8) 0.0209(8) 0.0206(8) 0.0053(6) 0.0094(7) 0.0055(7)
C7 0.0314(9) 0.0215(8) 0.0149(7) 0.0024(6) 0.0111(7) -0.0035(7)
C8 0.0313(9) 0.0219(8) 0.0217(8) -0.0052(6) 0.0198(7) -0.0069(7)
C9 0.0187(7) 0.0195(7) 0.0200(7) -0.0017(6) 0.0117(6) -0.0024(6)
O1A 0.0231(12) 0.0109(11) 0.0132(10) -0.0012(9) 0.0117(10) -0.0023(9)
O2A 0.0185(12) 0.0124(10) 0.0114(10) 0.0005(7) 0.0079(10) 0.0014(9)
O3A 0.0185(11) 0.0158(11) 0.0127(10) 0.0016(8) 0.0101(9) 0.0013(9)
O1B 0.0227(13) 0.0244(14) 0.0129(11) 0.0012(10) 0.0078(10) -0.0040(11)
O2B 0.0273(14) 0.0147(11) 0.0107(11) 0.0006(8) 0.0085(11) -0.0006(11)
O3B 0.0256(12) 0.0197(12) 0.0121(11) 0.0003(9) 0.0077(10) 0.0049(10)

loop_
_atom_type_symbol
_atom_type_description
_atom_type_scat_dispersion_real
_atom_type_scat_dispersion_imag
_atom_type_scat_source
C C 0.0033 0.0016 'International Tables Vol C Tables 4.2.6.8 and 6.1.1.4'
B B 0.0013 0.0007 'International Tables Vol C Tables 4.2.6.8 and 6.1.1.4'
N N 0.0061 0.0033 'International Tables Vol C Tables 4.2.6.8 and 6.1.1.4'
O O 0.0106 0.0060 'International Tables Vol C Tables 4.2.6.8 and 6.1.1.4'
F F 0.0171 0.0103 'International Tables Vol C Tables 4.2.6.8 and 6.1.1.4'
Cl Cl 0.1484 0.1585 'International Tables Vol C Tables 4.2.6.8 and 6.1.1.4'
Fe Fe 0.3463 0.8444 'International Tables Vol C Tables 4.2.6.8 and 6.1.1.4'

loop_
_geom_angle_atom_site_label_1
_geom_angle_atom_site_label_2
_geom_angle_atom_site_label_3
_geom_angle
_geom_angle_site_symmetry_1
_geom_angle_site_symmetry_3
N1A Fe1 N1A 118.79(19) . 2
N1A Fe1 N3A 86.14(12) 2 2
N1A Fe1 N3A 79.54(11) . 2
N1A Fe1 N3A 79.54(11) 2 .
N1A Fe1 N3A 86.14(12) . .
N1A Fe1 N2A 150.26(13) . 2
N1A Fe1 N2A 85.25(12) 2 2
N1A Fe1 N2A 85.25(12) . .
N1A Fe1 N2A 150.25(13) 2 .
N2B Fe1 N2B 79.65(17) 2 .
N2B Fe1 N3B 85.98(13) . .
N2B Fe1 N3B 150.37(14) . 2
N2B Fe1 N3B 85.97(13) 2 2
N2B Fe1 N3B 150.37(14) 2 .
N2B Fe1 N1B 119.04(14) . 2
N2B Fe1 N1B 119.04(14) 2 .
N2B Fe1 N1B 85.95(13) . .
N2B Fe1 N1B 85.96(13) 2 2
N3A Fe1 N3A 151.70(18) . 2
N3A Fe1 N2A 85.39(12) 2 2
N3A Fe1 N2A 117.22(13) 2 .
N3A Fe1 N2A 85.39(12) . .
N3A Fe1 N2A 117.22(13) . 2
N3B Fe1 N3B 117.31(19) . 2
N3B Fe1 N1B 78.57(12) . 2
N3B Fe1 N1B 85.25(13) 2 2
N3B Fe1 N1B 78.56(12) 2 .
N3B Fe1 N1B 85.25(14) . .
N2A Fe1 N2A 79.05(15) 2 .
N1B Fe1 N1B 148.7(2) 2 .
O1A B1 C4 108.46(15) . .
O1A B1 O2A 110.72(19) . .
O1A B1 O3A 110.96(18) . .
O2A B1 C4 108.91(14) . .
O3A B1 C4 109.02(15) . .
O3A B1 O2A 108.73(18) . .
O1B B1 C4 108.55(15) . .
O2B B1 C4 109.37(15) . .
O2B B1 O1B 109.8(2) . .
O2B B1 O3B 112.7(2) . .
O3B B1 C4 108.55(14) . .
O3B B1 O1B 107.72(19) . .
C3 C1 Cl1 123.00(13) 2 .
N1A C1 Cl1 124.56(16) . .
N1A C1 C3 111.21(17) . 2
N1B C1 Cl1 123.96(17) . .
N1B C1 C3 111.50(18) . 2
C2 C2 Cl2 123.48(5) 2 .
N2B C2 Cl2 124.70(16) . .
N2B C2 C2 110.54(14) . 2
N2A C2 Cl2 123.11(16) . .
N2A C2 C2 111.96(13) . 2
C1 C3 Cl3 123.68(13) 2 .
N3A C3 Cl3 124.62(16) . .
N3A C3 C1 110.42(17) . 2
N3B C3 Cl3 122.99(17) . .
N3B C3 C1 111.13(18) . 2
C5 C4 B1 120.75(14) . .
C5 C4 C9 114.54(15) . .
C9 C4 B1 124.68(14) . .
F1 C5 C4 119.70(14) . .
F1 C5 C6 116.75(15) . .
C6 C5 C4 123.56(15) . .
F2 C6 C5 120.83(16) . .
F2 C6 C7 119.59(15) . .
C7 C6 C5 119.59(16) . .
F3 C7 C6 120.27(17) . .
F3 C7 C8 120.57(16) . .
C8 C7 C6 119.15(15) . .
F4 C8 C7 119.68(16) . .
F4 C8 C9 120.54(16) . .
C7 C8 C9 119.77(15) . .
F5 C9 C4 121.15(14) . .
F5 C9 C8 115.44(14) . .
C8 C9 C4 123.40(15) . .
C1 N1A Fe1 115.91(18) . .
C1 N1A O1A 117.1(2) . .
O1A N1A Fe1 124.98(19) . .
C2 N2B Fe1 116.59(18) . .
C2 N2B O2B 117.0(2) . .
O2B N2B Fe1 123.8(2) . .
C3 N3A Fe1 116.56(18) . .
C3 N3A O3A 116.1(2) . .
O3A N3A Fe1 123.84(19) . .
N1A O1A B1 111.6(2) . .
N2A O2A B1 111.9(2) . .
N3A O3A B1 112.38(19) . .
N1B O1B B1 112.2(2) . .
N2B O2B B1 113.2(2) . .
N3B O3B B1 111.8(2) . .
C3 N3B Fe1 116.12(19) . .
C3 N3B O3B 117.2(2) . .
O3B N3B Fe1 124.3(2) . .
C2 N2A Fe1 116.09(18) . .
C2 N2A O2A 117.4(2) . .
O2A N2A Fe1 124.04(19) . .
C1 N1B Fe1 116.7(2) . .
C1 N1B O1B 117.3(3) . .
O1B N1B Fe1 123.4(2) . .

loop_
_geom_bond_atom_site_label_1
_geom_bond_atom_site_label_2
_geom_bond_distance
_geom_bond_site_symmetry_2
Fe1 N1A 1.907(3) 2
Fe1 N1A 1.907(3) .
Fe1 N2B 1.900(3) 2
Fe1 N2B 1.900(3) .
Fe1 N3A 1.917(3) .
Fe1 N3A 1.917(3) 2
Fe1 N3B 1.921(3) .
Fe1 N3B 1.921(3) 2
Fe1 N2A 1.932(3) 2
Fe1 N2A 1.932(3) .
Fe1 N1B 1.940(3) 2
Fe1 N1B 1.940(3) .
Cl1 C1 1.6873(17) .
Cl2 C2 1.6932(15) .
Cl3 C3 1.6877(17) .
B1 C4 1.600(2) .
B1 O1A 1.479(3) .
B1 O2A 1.516(3) .
B1 O3A 1.505(3) .
B1 O1B 1.526(3) .
B1 O2B 1.463(3) .
B1 O3B 1.495(3) .
F1 C5 1.3480(19) .
F2 C6 1.340(2) .
F3 C7 1.3321(19) .
F4 C8 1.3413(19) .
F5 C9 1.3419(19) .
C1 C3 1.426(2) 2
C1 N1A 1.344(3) .
C1 N1B 1.291(3) .
C2 C2 1.430(3) 2
C2 N2B 1.330(3) .
C2 N2A 1.303(3) .
C3 C1 1.427(2) 2
C3 N3A 1.319(3) .
C3 N3B 1.323(3) .
C4 C5 1.389(2) .
C4 C9 1.392(2) .
C5 C6 1.383(2) .
C6 C7 1.382(3) .
C7 C8 1.373(3) .
C8 C9 1.386(2) .
N1A O1A 1.364(3) .
N2B O2B 1.371(4) .
N3A O3A 1.363(3) .
O2A N2A 1.359(3) .
O1B N1B 1.363(4) .
O3B N3B 1.360(4) .

loop_
_geom_torsion_atom_site_label_1
_geom_torsion_atom_site_label_2
_geom_torsion_atom_site_label_3
_geom_torsion_atom_site_label_4
_geom_torsion
_geom_torsion_site_symmetry_1
O2B_b B1 C4 C5 72.5(2) .
Fe1 N1A O1A B1 12.3(4) .
Fe1 N2B O2B B1 -9.6(4) .
Fe1 N3A O3A B1 11.6(3) .
Cl1 C1 N1A Fe1 -172.48(11) .
Cl1 C1 N1A O1A -7.8(4) .
Cl1 C1 N1B Fe1 173.11(12) .
Cl1 C1 N1B O1B 10.8(4) .
Cl2 C2 N2B Fe1 171.06(12) .
Cl2 C2 N2B O2B 8.6(4) .
Cl2 C2 N2A Fe1 -174.17(11) .
Cl2 C2 N2A O2A -11.2(4) .
Cl3 C3 N3A Fe1 -168.76(12) .
Cl3 C3 N3A O3A -9.1(4) .
Cl3 C3 N3B Fe1 174.41(12) .
Cl3 C3 N3B O3B 11.2(4) .
B1 C4 C5 F1 -1.8(2) .
B1 C4 C5 C6 178.47(16) .
B1 C4 C9 F5 0.5(2) .
B1 C4 C9 C8 -178.27(15) .
B1 O2A N2A Fe1 10.8(4) .
B1 O2A N2A C2 -150.7(2) .
B1 O1B N1B Fe1 -10.1(4) .
B1 O1B N1B C1 150.9(3) .
B1 O3B N3B Fe1 -13.9(4) .
B1 O3B N3B C3 147.8(2) .
F1 C5 C6 F2 -0.1(3) .
F1 C5 C6 C7 179.72(15) .
F2 C6 C7 F3 0.6(3) .
F2 C6 C7 C8 -179.86(16) .
F3 C7 C8 F4 0.8(2) .
F3 C7 C8 C9 179.30(15) .
F4 C8 C9 F5 0.0(2) .
F4 C8 C9 C4 178.79(15) .
C1 C3 N3A Fe1 23.8(3) 2
C1 C3 N3A O3A -176.5(2) 2
C1 C3 N3B Fe1 -21.9(3) 2
C1 C3 N3B O3B 174.8(2) 2
C1 N1A O1A B1 -150.8(2) .
C2 C2 N2B Fe1 -21.5(3) 2
C2 C2 N2B O2B 176.0(3) 2
C2 C2 N2A Fe1 19.2(3) 2
C2 C2 N2A O2A -177.8(3) 2
C2 N2B O2B B1 151.5(3) .
C3 C1 N1A Fe1 19.9(3) 2
C3 C1 N1A O1A -175.4(2) 2
C3 C1 N1B Fe1 -20.7(3) 2
C3 C1 N1B O1B 177.0(3) 2
C3 N3A O3A B1 -146.4(2) .
C4 B1 O1A N1A 173.5(2) .
C4 B1 O2A N2A 174.1(2) .
C4 B1 O3A N3A 173.3(2) .
C4 B1 O1B N1B -174.0(2) .
C4 B1 O2B N2B -174.8(2) .
C4 B1 O3B N3B -172.5(2) .
C4 C5 C6 F2 179.62(16) .
C4 C5 C6 C7 -0.6(3) .
C5 C4 C9 F5 178.18(15) .
C5 C4 C9 C8 -0.5(2) .
C5 C6 C7 F3 -179.21(16) .
C5 C6 C7 C8 0.3(3) .
C6 C7 C8 F4 -178.66(15) .
C6 C7 C8 C9 -0.2(3) .
C7 C8 C9 F5 -178.44(15) .
C7 C8 C9 C4 0.4(3) .
C9 C4 C5 F1 -179.63(14) .
C9 C4 C5 C6 0.6(2) .
N1A C1 N1B Fe1 73.4(5) .
N1A C1 N1B O1B -88.9(5) .
N2B C2 N2A Fe1 -72.2(4) .
N2B C2 N2A O2A 90.7(5) .
N3A C3 N3B Fe1 71.8(4) .
N3A C3 N3B O3B -91.4(5) .
O1A B1 C4 C5 -78.6(2) .
O1A B1 C4 C9 99.0(2) .
O1A B1 O2A N2A -66.7(3) .
O1A B1 O3A N3A 53.9(3) .
O1A B1 O1B N1B -79.1(3) .
O1A B1 O2B N2B -33.4(4) .
O1A B1 O3B N3B 81.2(3) .
O2A B1 C4 C5 42.0(2) .
O2A B1 C4 C9 -140.45(19) .
O2A B1 O1A N1A 54.1(3) .
O2A B1 O3A N3A -68.1(3) .
O2A B1 O1B N1B 78.2(3) .
O2A B1 O2B N2B -80.6(4) .
O2A B1 O3B N3B -28.3(4) .
O3A B1 C4 C5 160.46(17) .
O3A B1 C4 C9 -22.0(2) .
O3A B1 O1A N1A -66.8(3) .
O3A B1 O2A N2A 55.4(3) .
O3A B1 O1B N1B -31.5(4) .
O3A B1 O2B N2B 77.8(3) .
O3A B1 O3B N3B -75.9(3) .
O1B B1 C4 C5 -47.3(2) .
O1B B1 C4 C9 130.3(2) .
O1B B1 O1A N1A 78.2(3) .
O1B B1 O2A N2A -78.5(3) .
O1B B1 O3A N3A 30.9(4) .
O1B B1 O2B N2B -55.8(3) .
O1B B1 O3B N3B 70.1(3) .
O2B B1 C4 C9 -109.9(2) .
O2B B1 O1A N1A 31.9(4) .
O2B B1 O2A N2A 78.1(3) .
O2B B1 O3A N3A -78.9(2) .
O2B B1 O1B N1B 66.4(3) .
O2B B1 O3B N3B -51.2(3) .
O3B B1 C4 C5 -164.16(18) .
O3B B1 C4 C9 13.4(2) .
O3B B1 O1A N1A -80.1(2) .
O3B B1 O2A N2A 30.0(4) .
O3B B1 O3A N3A 78.2(3) .
O3B B1 O1B N1B -56.7(3) .
O3B B1 O2B N2B 64.3(3) .
N3B C3 N3A Fe1 -72.9(4) .
N3B C3 N3A O3A 86.8(4) .
N2A C2 N2B Fe1 76.5(4) .
N2A C2 N2B O2B -86.0(5) .
N1B C1 N1A Fe1 -75.5(5) .
N1B C1 N1A O1A 89.1(5) .
